data_1505410
loop_
_publ_author_name
'Denton, Justin R.'
'Sukumaran, Dinesh'
'Davies, Huw M. L.'

_publ_section_title
;
 Enantioselective synthesis of trifluoromethyl-substituted cyclopropanes.
;
_journal_issue 14
_journal_name_full 'Organic letters'
_journal_page_first 2625
_journal_page_last 2628
_journal_paper_doi 10.1021/ol070714f
_journal_volume 9
_journal_year 2007
_chemical_absolute_configuration ad
_chemical_formula_moiety 'C23 H16 Br2 F3 N O'
_chemical_formula_sum 'C23 H16 Br2 F3 N O'
_chemical_formula_weight 539.19
_chemical_name_systematic
;
 ?
;
_space_group_IT_number 4
_symmetry_cell_setting monoclinic
_symmetry_space_group_name_Hall 'P 2yb'
_symmetry_space_group_name_H-M 'P 1 21 1'
_atom_sites_solution_hydrogens geom
_atom_sites_solution_primary direct
_atom_sites_solution_secondary difmap
_audit_creation_method SHELXL-97
_cell_angle_alpha 90.00
_cell_angle_beta 113.2340(10)
_cell_angle_gamma 90.00
_cell_formula_units_Z 2
_cell_length_a 13.5320(5)
_cell_length_b 5.4471(2)
_cell_length_c 15.2633(6)
_cell_measurement_reflns_used 6102
_cell_measurement_temperature 90(2)
_cell_measurement_theta_max 31.684
_cell_measurement_theta_min 2.583
_cell_volume 1033.82(7)
_computing_cell_refinement 'APEX2 (Bruker, 2005)'
_computing_data_collection 'APEX2 (Bruker, 2005)'
_computing_data_reduction SADABS(Sheldrick,2004)
_computing_publication_material 'PLATON (Spek, 2003)'
_computing_structure_refinement 'SHELXL-97 (Sheldrick, 1997)'
_computing_structure_solution 'SHELXS-97 (Sheldrick, 1997)'
_diffrn_ambient_temperature 90(2)
_diffrn_measured_fraction_theta_full 0.996
_diffrn_measured_fraction_theta_max 0.996
_diffrn_measurement_device_type 'APEXII CCD area detector'
_diffrn_measurement_method 'omega scan'
_diffrn_radiation_monochromator graphite
_diffrn_radiation_source 'rotating anode'
_diffrn_radiation_type MoK\a
_diffrn_radiation_wavelength 0.71073
_diffrn_reflns_av_R_equivalents 0.0273
_diffrn_reflns_av_sigmaI/netI 0.0419
_diffrn_reflns_limit_h_max 20
_diffrn_reflns_limit_h_min -20
_diffrn_reflns_limit_k_max 8
_diffrn_reflns_limit_k_min -8
_diffrn_reflns_limit_l_max 23
_diffrn_reflns_limit_l_min -23
_diffrn_reflns_number 32085
_diffrn_reflns_theta_full 33.24
_diffrn_reflns_theta_max 33.24
_diffrn_reflns_theta_min 1.45
_exptl_absorpt_coefficient_mu 3.962
_exptl_absorpt_correction_T_max 0.6927
_exptl_absorpt_correction_T_min 0.5046
_exptl_absorpt_correction_type multi-scan
_exptl_absorpt_process_details '(SADABS 2004/1; Sheldrick, 2004)'
_exptl_crystal_colour colourless
_exptl_crystal_density_diffrn 1.732
_exptl_crystal_density_method 'not measured'
_exptl_crystal_description plate
_exptl_crystal_F_000 532
_exptl_crystal_size_max 0.20
_exptl_crystal_size_mid 0.17
_exptl_crystal_size_min 0.10
_refine_diff_density_max 2.338
_refine_diff_density_min -1.727
_refine_diff_density_rms 0.096
_refine_ls_abs_structure_details 'Flack H D (1983), Acta Cryst. A39, 876-881'
_refine_ls_abs_structure_Flack 0.003(7)
_refine_ls_extinction_method none
_refine_ls_goodness_of_fit_ref 1.024
_refine_ls_hydrogen_treatment constr
_refine_ls_matrix_type full
_refine_ls_number_parameters 271
_refine_ls_number_reflns 7857
_refine_ls_number_restraints 1
_refine_ls_restrained_S_all 1.024
_refine_ls_R_factor_all 0.0484
_refine_ls_R_factor_gt 0.0382
_refine_ls_shift/su_max 0.001
_refine_ls_shift/su_mean 0.000
_refine_ls_structure_factor_coef Fsqd
_refine_ls_weighting_details 'calc w=1/[\s^2^(Fo^2^)+(0.0314P)^2^+1.2957P] where P=(Fo^2^+2Fc^2^)/3'
_refine_ls_weighting_scheme calc
_refine_ls_wR_factor_gt 0.0897
_refine_ls_wR_factor_ref 0.0947
_reflns_number_gt 6836
_reflns_number_total 7857
_reflns_threshold_expression >2sigma(I)
_cod_data_source_file ol070714fsi20070418_034814.cif
_cod_data_source_block JD-4-BramideCyclopropaneCF3Br
_cod_original_sg_symbol_H-M 'P 21'
_cod_database_code 1505410

loop_
_symmetry_equiv_pos_as_xyz
'x, y, z'
'-x, y+1/2, -z'

loop_
_atom_site_label
_atom_site_type_symbol
_atom_site_fract_x
_atom_site_fract_y
_atom_site_fract_z
_atom_site_U_iso_or_equiv
_atom_site_adp_type
_atom_site_occupancy
_atom_site_symmetry_multiplicity
_atom_site_calc_flag
_atom_site_refinement_flags
Br1 Br 0.68871(2) 0.67426(6) 0.58392(3) 0.03705(9) Uani 1 1 d .
F1 F 0.44535(16) 0.2356(3) 0.86711(12) 0.0296(4) Uani 1 1 d .
O1 O -0.00349(14) 0.8232(4) 0.27419(12) 0.0188(3) Uani 1 1 d .
C16 C 0.13428(16) 0.3103(4) 0.57930(15) 0.0141(3) Uani 1 1 d .
H16 H 0.1282 0.1875 0.6211 0.017 Uiso 1 1 calc R
F2 F 0.35197(14) 0.4651(4) 0.92097(12) 0.0314(4) Uani 1 1 d .
F3 F 0.50733(13) 0.5840(4) 0.93100(12) 0.0293(4) Uani 1 1 d .
N1 N 0.03290(16) 0.4218(4) 0.31958(14) 0.0152(3) Uani 1 1 d .
H1 H 0.0232 0.2696 0.2986 0.018 Uiso 1 1 calc R
C12 C 0.20682(17) 0.6909(5) 0.55361(16) 0.0171(4) Uani 1 1 d .
H12 H 0.2512 0.8308 0.5779 0.020 Uiso 1 1 calc R
C13 C 0.15378(16) 0.6625(5) 0.45590(16) 0.0163(4) Uani 1 1 d .
H13 H 0.1616 0.7827 0.4140 0.020 Uiso 1 1 calc R
C15 C 0.08073(17) 0.2794(4) 0.48102(16) 0.0139(4) Uani 1 1 d .
H15 H 0.0386 0.1364 0.4565 0.017 Uiso 1 1 calc R
C5 C 0.4474(2) 0.4295(5) 0.66592(18) 0.0196(4) Uani 1 1 d .
H5 H 0.4006 0.2919 0.6533 0.023 Uiso 1 1 calc R
C11 C 0.19663(17) 0.5186(4) 0.61726(16) 0.0147(4) Uani 1 1 d .
C14 C 0.08882(17) 0.4571(4) 0.41897(16) 0.0135(4) Uani 1 1 d .
C1 C 0.58677(18) 0.6466(5) 0.6404(2) 0.0235(5) Uani 1 1 d .
C3 C 0.5117(2) 0.8113(5) 0.7455(2) 0.0296(6) Uani 1 1 d .
H3 H 0.5097 0.9365 0.7881 0.036 Uiso 1 1 calc R
C10 C 0.24671(18) 0.5490(5) 0.72311(17) 0.0178(4) Uani 1 1 d .
H10 H 0.2127 0.4468 0.7580 0.021 Uiso 1 1 calc R
C2 C 0.5837(2) 0.8296(6) 0.7013(3) 0.0347(7) Uani 1 1 d .
H2 H 0.6303 0.9671 0.7130 0.042 Uiso 1 1 calc R
C9 C 0.28854(19) 0.7945(5) 0.76968(18) 0.0216(5) Uani 1 1 d .
H9A H 0.2859 0.9346 0.7275 0.026 Uiso 1 1 calc R
H9B H 0.2759 0.8380 0.8274 0.026 Uiso 1 1 calc R
C4 C 0.44241(17) 0.6103(4) 0.72777(17) 0.0155(4) Uani 1 1 d .
C7 C 0.36738(18) 0.5910(5) 0.77811(16) 0.0165(4) Uani 1 1 d .
C8 C 0.41733(19) 0.4706(5) 0.87408(17) 0.0194(4) Uani 1 1 d .
C6 C 0.5202(2) 0.4459(5) 0.62154(18) 0.0217(5) Uani 1 1 d .
H6 H 0.5234 0.3209 0.5793 0.026 Uiso 1 1 calc R
C23 C -0.13800(19) 0.6731(6) 0.08839(17) 0.0215(4) Uani 1 1 d .
H23 H -0.1575 0.8209 0.1106 0.026 Uiso 1 1 calc R
C19 C -0.0303(2) 0.3038(5) 0.11942(16) 0.0193(4) Uani 1 1 d .
H19 H 0.0224 0.1986 0.1629 0.023 Uiso 1 1 calc R
C18 C -0.05962(18) 0.5192(4) 0.15245(17) 0.0164(4) Uani 1 1 d .
C17 C -0.00726(18) 0.6044(4) 0.25362(16) 0.0147(4) Uani 1 1 d .
C20 C -0.0775(2) 0.2419(5) 0.02326(18) 0.0227(5) Uani 1 1 d .
H20 H -0.0569 0.0966 0.0004 0.027 Uiso 1 1 calc R
C22 C -0.1872(2) 0.6104(5) -0.00729(19) 0.0257(5) Uani 1 1 d .
H22 H -0.2417 0.7120 -0.0506 0.031 Uiso 1 1 calc R
Br2 Br -0.21460(3) 0.32144(7) -0.17023(2) 0.04314(10) Uani 1 1 d .
C21 C -0.1556(2) 0.3970(5) -0.03884(18) 0.0243(5) Uani 1 1 d .

loop_
_atom_site_aniso_label
_atom_site_aniso_U_11
_atom_site_aniso_U_22
_atom_site_aniso_U_33
_atom_site_aniso_U_23
_atom_site_aniso_U_13
_atom_site_aniso_U_12
Br1 0.02030(11) 0.05187(19) 0.04591(18) 0.02780(16) 0.02047(11) 0.01283(13)
F1 0.0449(10) 0.0238(7) 0.0163(7) 0.0012(6) 0.0080(7) 0.0062(7)
O1 0.0246(8) 0.0159(7) 0.0166(7) 0.0011(7) 0.0089(6) 0.0040(7)
C16 0.0122(8) 0.0164(9) 0.0138(8) 0.0012(8) 0.0054(7) 0.0011(8)
F2 0.0265(8) 0.0533(12) 0.0159(7) 0.0010(7) 0.0098(6) 0.0011(8)
F3 0.0235(7) 0.0385(9) 0.0172(7) -0.0069(7) -0.0013(6) -0.0052(7)
N1 0.0172(8) 0.0152(8) 0.0122(8) 0.0017(6) 0.0047(7) -0.0002(7)
C12 0.0158(8) 0.0152(9) 0.0180(10) -0.0006(8) 0.0042(7) -0.0005(8)
C13 0.0160(8) 0.0150(9) 0.0172(9) 0.0016(8) 0.0060(7) -0.0006(8)
C15 0.0128(8) 0.0130(10) 0.0149(9) 0.0008(7) 0.0045(7) 0.0002(7)
C5 0.0176(10) 0.0211(11) 0.0175(10) -0.0020(9) 0.0042(8) -0.0061(8)
C11 0.0124(8) 0.0175(10) 0.0131(9) -0.0013(7) 0.0039(7) 0.0021(7)
C14 0.0125(8) 0.0146(9) 0.0126(9) 0.0003(7) 0.0041(7) 0.0024(7)
C1 0.0139(8) 0.0277(13) 0.0308(13) 0.0130(10) 0.0108(9) 0.0069(9)
C3 0.0230(11) 0.0176(11) 0.0497(16) -0.0103(12) 0.0160(11) -0.0042(10)
C10 0.0130(9) 0.0246(12) 0.0149(10) -0.0038(8) 0.0045(8) 0.0005(8)
C2 0.0254(12) 0.0169(11) 0.067(2) -0.0007(14) 0.0243(14) -0.0042(10)
C9 0.0181(10) 0.0244(12) 0.0200(10) -0.0069(9) 0.0049(8) 0.0034(9)
C4 0.0121(8) 0.0141(9) 0.0183(10) -0.0004(7) 0.0039(7) 0.0009(7)
C7 0.0140(9) 0.0193(10) 0.0140(9) -0.0036(8) 0.0031(7) -0.0010(7)
C8 0.0173(10) 0.0258(12) 0.0129(10) -0.0034(9) 0.0035(8) 0.0002(8)
C6 0.0172(10) 0.0312(13) 0.0181(10) -0.0008(9) 0.0084(8) 0.0009(9)
C23 0.0224(9) 0.0231(11) 0.0166(10) 0.0063(10) 0.0052(8) 0.0027(10)
C19 0.0238(10) 0.0173(10) 0.0154(9) 0.0024(9) 0.0063(8) 0.0025(9)
C18 0.0162(9) 0.0184(10) 0.0151(10) 0.0024(8) 0.0067(8) 0.0004(8)
C17 0.0162(9) 0.0159(10) 0.0142(9) 0.0044(7) 0.0083(8) 0.0022(7)
C20 0.0300(12) 0.0182(10) 0.0164(10) 0.0003(8) 0.0056(9) -0.0014(9)
C22 0.0243(11) 0.0291(13) 0.0181(11) 0.0044(10) 0.0024(9) 0.0064(10)
Br2 0.0496(2) 0.0473(2) 0.01664(11) -0.00634(14) -0.00394(11) 0.00289(16)
C21 0.0250(12) 0.0277(12) 0.0135(10) 0.0007(9) 0.0005(9) -0.0026(10)

loop_
_atom_type_symbol
_atom_type_description
_atom_type_scat_dispersion_real
_atom_type_scat_dispersion_imag
_atom_type_scat_source
C C 0.0033 0.0016 'International Tables Vol C Tables 4.2.6.8 and 6.1.1.4'
H H 0.0000 0.0000 'International Tables Vol C Tables 4.2.6.8 and 6.1.1.4'
N N 0.0061 0.0033 'International Tables Vol C Tables 4.2.6.8 and 6.1.1.4'
O O 0.0106 0.0060 'International Tables Vol C Tables 4.2.6.8 and 6.1.1.4'
F F 0.0171 0.0103 'International Tables Vol C Tables 4.2.6.8 and 6.1.1.4'
Br Br -0.2901 2.4595 'International Tables Vol C Tables 4.2.6.8 and 6.1.1.4'

loop_
_geom_angle_atom_site_label_1
_geom_angle_atom_site_label_2
_geom_angle_atom_site_label_3
_geom_angle
C15 C16 C11 121.1(2)
C15 C16 H16 119.4
C11 C16 H16 119.4
C17 N1 C14 125.4(2)
C17 N1 H1 117.3
C14 N1 H1 117.3
C13 C12 C11 121.5(2)
C13 C12 H12 119.2
C11 C12 H12 119.2
C12 C13 C14 120.0(2)
C12 C13 H13 120.0
C14 C13 H13 120.0
C14 C15 C16 120.1(2)
C14 C15 H15 119.9
C16 C15 H15 119.9
C4 C5 C6 121.1(2)
C4 C5 H5 119.4
C6 C5 H5 119.4
C12 C11 C16 117.8(2)
C12 C11 C10 123.4(2)
C16 C11 C10 118.7(2)
C15 C14 C13 119.3(2)
C15 C14 N1 118.9(2)
C13 C14 N1 121.8(2)
C6 C1 C2 121.8(2)
C6 C1 Br1 120.1(2)
C2 C1 Br1 118.1(2)
C2 C3 C4 120.5(3)
C2 C3 H3 119.7
C4 C3 H3 119.7
C11 C10 C9 122.1(2)
C11 C10 C7 122.7(2)
C9 C10 C7 59.38(15)
C11 C10 H10 114.0
C9 C10 H10 114.0
C7 C10 H10 114.0
C1 C2 C3 119.4(3)
C1 C2 H2 120.3
C3 C2 H2 120.3
C7 C9 C10 60.81(16)
C7 C9 H9A 117.7
C10 C9 H9A 117.7
C7 C9 H9B 117.7
C10 C9 H9B 117.7
H9A C9 H9B 114.8
C5 C4 C3 118.7(2)
C5 C4 C7 121.6(2)
C3 C4 C7 119.7(2)
C4 C7 C8 113.32(19)
C4 C7 C9 120.2(2)
C8 C7 C9 115.8(2)
C4 C7 C10 121.4(2)
C8 C7 C10 116.3(2)
C9 C7 C10 59.82(16)
F3 C8 F2 106.7(2)
F3 C8 F1 106.1(2)
F2 C8 F1 106.6(2)
F3 C8 C7 112.1(2)
F2 C8 C7 113.2(2)
F1 C8 C7 111.7(2)
C1 C6 C5 118.5(2)
C1 C6 H6 120.7
C5 C6 H6 120.7
C22 C23 C18 120.2(3)
C22 C23 H23 119.9
C18 C23 H23 119.9
C20 C19 C18 120.5(2)
C20 C19 H19 119.8
C18 C19 H19 119.8
C19 C18 C23 119.7(2)
C19 C18 C17 123.2(2)
C23 C18 C17 117.0(2)
O1 C17 N1 123.6(2)
O1 C17 C18 121.3(2)
N1 C17 C18 115.1(2)
C19 C20 C21 118.7(2)
C19 C20 H20 120.6
C21 C20 H20 120.6
C23 C22 C21 119.1(2)
C23 C22 H22 120.5
C21 C22 H22 120.5
C22 C21 C20 121.8(2)
C22 C21 Br2 119.5(2)
C20 C21 Br2 118.7(2)

loop_
_geom_bond_atom_site_label_1
_geom_bond_atom_site_label_2
_geom_bond_distance
Br1 C1 1.900(2)
F1 C8 1.351(3)
O1 C17 1.228(3)
C16 C15 1.395(3)
C16 C11 1.396(3)
C16 H16 0.9500
F2 C8 1.340(3)
F3 C8 1.336(3)
N1 C17 1.366(3)
N1 C14 1.416(3)
N1 H1 0.8800
C12 C13 1.385(3)
C12 C11 1.396(3)
C12 H12 0.9500
C13 C14 1.397(3)
C13 H13 0.9500
C15 C14 1.389(3)
C15 H15 0.9500
C5 C4 1.384(3)
C5 C6 1.401(4)
C5 H5 0.9500
C11 C10 1.494(3)
C1 C6 1.374(4)
C1 C2 1.374(5)
C3 C2 1.390(4)
C3 C4 1.397(4)
C3 H3 0.9500
C10 C9 1.515(4)
C10 C7 1.530(3)
C10 H10 1.0000
C2 H2 0.9500
C9 C7 1.509(3)
C9 H9A 0.9900
C9 H9B 0.9900
C4 C7 1.499(3)
C7 C8 1.500(3)
C6 H6 0.9500
C23 C22 1.388(4)
C23 C18 1.402(3)
C23 H23 0.9500
C19 C20 1.392(3)
C19 C18 1.395(3)
C19 H19 0.9500
C18 C17 1.496(3)
C20 C21 1.392(4)
C20 H20 0.9500
C22 C21 1.389(4)
C22 H22 0.9500
Br2 C21 1.888(3)

loop_
_geom_hbond_atom_site_label_D
_geom_hbond_atom_site_label_H
_geom_hbond_atom_site_label_A
_geom_hbond_distance_DH
_geom_hbond_distance_HA
_geom_hbond_distance_DA
_geom_hbond_angle_DHA
_geom_hbond_site_symmetry_A
N1 H1 O1 0.88 2.47 3.330(3) 167.5 1_545

loop_
_geom_torsion_atom_site_label_1
_geom_torsion_atom_site_label_2
_geom_torsion_atom_site_label_3
_geom_torsion_atom_site_label_4
_geom_torsion
C11 C12 C13 C14 -0.4(3)
C11 C16 C15 C14 0.0(3)
C13 C12 C11 C16 2.5(3)
C13 C12 C11 C10 -176.1(2)
C15 C16 C11 C12 -2.3(3)
C15 C16 C11 C10 176.3(2)
C16 C15 C14 C13 2.1(3)
C16 C15 C14 N1 -179.5(2)
C12 C13 C14 C15 -1.9(3)
C12 C13 C14 N1 179.7(2)
C17 N1 C14 C15 149.5(2)
C17 N1 C14 C13 -32.1(3)
C12 C11 C10 C9 15.9(3)
C16 C11 C10 C9 -162.7(2)
C12 C11 C10 C7 -56.0(3)
C16 C11 C10 C7 125.5(2)
C6 C1 C2 C3 0.3(5)
Br1 C1 C2 C3 -178.5(2)
C4 C3 C2 C1 -0.5(5)
C11 C10 C9 C7 -111.7(2)
C6 C5 C4 C3 0.0(4)
C6 C5 C4 C7 -178.0(2)
C2 C3 C4 C5 0.4(4)
C2 C3 C4 C7 178.4(3)
C5 C4 C7 C8 91.7(3)
C3 C4 C7 C8 -86.3(3)
C5 C4 C7 C9 -125.2(3)
C3 C4 C7 C9 56.9(3)
C5 C4 C7 C10 -54.2(3)
C3 C4 C7 C10 127.8(3)
C10 C9 C7 C4 111.0(2)
C10 C9 C7 C8 -106.7(2)
C11 C10 C7 C4 1.6(4)
C9 C10 C7 C4 -109.1(3)
C11 C10 C7 C8 -143.4(2)
C9 C10 C7 C8 105.9(2)
C11 C10 C7 C9 110.7(3)
C4 C7 C8 F3 55.9(3)
C9 C7 C8 F3 -88.9(3)
C10 C7 C8 F3 -156.3(2)
C4 C7 C8 F2 176.7(2)
C9 C7 C8 F2 31.9(3)
C10 C7 C8 F2 -35.5(3)
C4 C7 C8 F1 -63.0(3)
C9 C7 C8 F1 152.2(2)
C10 C7 C8 F1 84.7(3)
C2 C1 C6 C5 0.1(4)
Br1 C1 C6 C5 178.81(19)
C4 C5 C6 C1 -0.2(4)
C20 C19 C18 C23 0.6(4)
C20 C19 C18 C17 -176.1(2)
C22 C23 C18 C19 0.8(4)
C22 C23 C18 C17 177.7(2)
C14 N1 C17 O1 -3.5(4)
C14 N1 C17 C18 177.8(2)
C19 C18 C17 O1 152.6(2)
C23 C18 C17 O1 -24.2(3)
C19 C18 C17 N1 -28.7(3)
C23 C18 C17 N1 154.5(2)
C18 C19 C20 C21 -1.0(4)
C18 C23 C22 C21 -1.7(4)
C23 C22 C21 C20 1.3(4)
C23 C22 C21 Br2 -175.6(2)
C19 C20 C21 C22 0.0(4)
C19 C20 C21 Br2 176.9(2)

loop_
_cod_related_entry_id
_cod_related_entry_code
_cod_related_entry_database
1 21199549 ChemSpider
